data_4036080
loop_
_publ_author_name
'Liu, Fen'
'Tian, Hai-Yan'
'Huang, Xiao-Lin'
'Wang, Wen-Jing'
'Li, Ni-Ping'
'He, Jun'
'Ye, Wen-Cai'
'Wang, Lei'

_publ_section_title
;
 Xanthchrysones A-C: Rearranged Phenylpropanoyl-Phloroglucinol Dimers with
 Unusual Skeletons from Xanthostemon chrysanthus.
;
_journal_name_full 'The Journal of organic chemistry'
_journal_paper_doi 10.1021/acs.joc.9b02373
_journal_year 2019
_chemical_formula_moiety 'C34 H32 O10'
_chemical_formula_sum 'C34 H32 O10'
_chemical_formula_weight 600.59
_space_group_crystal_system monoclinic
_space_group_IT_number 14
_space_group_name_Hall '-P 2ybc'
_space_group_name_H-M_alt 'P 1 21/c 1'
_atom_sites_solution_hydrogens geom
_audit_creation_date 2019-02-16
_audit_creation_method
;
Olex2 1.2
(compiled 2016.02.19 svn.r3266 for OlexSys, GUI svn.r5155)
;
_cell_angle_alpha 90
_cell_angle_beta 91.754(4)
_cell_angle_gamma 90
_cell_formula_units_Z 8
_cell_length_a 35.1338(16)
_cell_length_b 24.4548(9)
_cell_length_c 8.3344(2)
_cell_measurement_reflns_used 4089
_cell_measurement_temperature 173(2)
_cell_measurement_theta_max 73.2220
_cell_measurement_theta_min 2.1730
_cell_volume 7157.5(5)
_computing_molecular_graphics 'Olex2 (Dolomanov et al., 2009)'
_computing_publication_material 'Olex2 (Dolomanov et al., 2009)'
_computing_structure_refinement 'XL (Sheldrick, 2008)'
_diffrn_ambient_temperature 173(2)
_diffrn_measured_fraction_theta_full 0.992
_diffrn_measured_fraction_theta_max 0.962
_diffrn_measurement_device_type 'SuperNova, Dual, Cu at zero, AtlasS2'
_diffrn_radiation_type CuK\a
_diffrn_radiation_wavelength 1.54184
_diffrn_reflns_av_R_equivalents 0.0775
_diffrn_reflns_av_unetI/netI 0.1073
_diffrn_reflns_Laue_measured_fraction_full 0.992
_diffrn_reflns_Laue_measured_fraction_max 0.962
_diffrn_reflns_limit_h_max 42
_diffrn_reflns_limit_h_min -43
_diffrn_reflns_limit_k_max 25
_diffrn_reflns_limit_k_min -29
_diffrn_reflns_limit_l_max 7
_diffrn_reflns_limit_l_min -10
_diffrn_reflns_number 28037
_diffrn_reflns_point_group_measured_fraction_full 0.992
_diffrn_reflns_point_group_measured_fraction_max 0.962
_diffrn_reflns_theta_full 67.684
_diffrn_reflns_theta_max 73.626
_diffrn_reflns_theta_min 2.202
_exptl_absorpt_coefficient_mu 0.684
_exptl_crystal_density_diffrn 1.115
_exptl_crystal_description needle
_exptl_crystal_F_000 2528
_exptl_crystal_size_max 0.150
_exptl_crystal_size_mid 0.110
_exptl_crystal_size_min 0.090
_refine_diff_density_max 1.015
_refine_diff_density_min -1.138
_refine_diff_density_rms 0.167
_refine_ls_extinction_method none
_refine_ls_goodness_of_fit_ref 1.062
_refine_ls_hydrogen_treatment constr
_refine_ls_matrix_type full
_refine_ls_number_parameters 670
_refine_ls_number_reflns 13926
_refine_ls_number_restraints 192
_refine_ls_restrained_S_all 1.055
_refine_ls_R_factor_all 0.2713
_refine_ls_R_factor_gt 0.2491
_refine_ls_shift/su_max 0.000
_refine_ls_shift/su_mean 0.000
_refine_ls_structure_factor_coef Fsqd
_refine_ls_weighting_details 'w=1/[\s^2^(Fo^2^)+(0.1489P)^2^+198.9616P] where P=(Fo^2^+2Fc^2^)/3'
_refine_ls_weighting_scheme calc
_refine_ls_wR_factor_gt 0.5237
_refine_ls_wR_factor_ref 0.5354
_reflns_Friedel_coverage 0.000
_reflns_number_gt 10327
_reflns_number_total 13926
_reflns_threshold_expression 'I > 2\s(I)'
_cod_data_source_file jo9b02373_si_002.cif
_cod_data_source_block 300h_sqd_sqd
_cod_database_code 4036080
_shelx_space_group_comment
;
The symmetry employed for this shelxl refinement is uniquely defined
by the following loop, which should always be used as a source of
symmetry information in preference to the above space-group names.
They are only intended as comments.
;
_olex2_refinement_description
;
1. Fixed Uiso
 At 1.2 times of:
  All C(H) groups, All C(H,H) groups
 At 1.5 times of:
  All C(H,H,H) groups, All O(H) groups
2. Uiso/Uaniso restraints and constraints
C7B \\sim C8B \\sim C9B \\sim C14B \\sim C13B \\sim C12B \\sim C11B \\sim C10B:
within 1.7A with sigma of 0.001 and sigma for terminal atoms of 0.01
C8A \\sim C9A \\sim C10A \\sim C15A \\sim C14A \\sim C13A \\sim C12A \\sim
C11A: within 1.7A with sigma of 0.001 and sigma for terminal atoms of 0.01
C7' \\sim C8' \\sim C9' \\sim C14' \\sim C13' \\sim C12' \\sim C11' \\sim C10':
within 1.7A with sigma of 0.001 and sigma for terminal atoms of 0.01
C8 \\sim C9 \\sim C10 \\sim C15 \\sim C14 \\sim C13 \\sim C12 \\sim C11: within
1.7A with sigma of 0.001 and sigma for terminal atoms of 0.01
3.a Secondary CH2 refined with riding coordinates:
 C7B(H7BA,H7BB), C8A(H8AA,H8AB), C8B(H8BA,H8BB), C9A(H9AA,H9AB), C16A(H16A,
 H16B), C7'(H7'A,H7'B), C8(H8A,H8B), C8'(H8'A,H8'B), C9(H9A,H9B), C16(H16F,H16G)
3.b Aromatic/amide H refined with riding coordinates:
 C10B(H10B), C11A(H11A), C11B(H11B), C12A(H12A), C12B(H12B), C13A(H13A),
 C13B(H13B), C14A(H14A), C14B(H14B), C15A(H15A), C10'(H10'), C11(H11),
 C11'(H11'), C12(H12), C12'(H12'), C13(H13), C13'(H13'), C14(H14), C14'(H14'),
 C15(H15)
3.c Idealised Me refined as rotating group:
 C16B(H16C,H16D,H16E), C17A(H17A,H17B,H17C), C17B(H17D,H17E,H17F), C16'(H16H,
 H16I,H16J), C17(H17G,H17H,H17I), C17'(H17J,H17K,H17L)
3.d Idealised tetrahedral OH refined as rotating group:
 O3A(H3A), O6A(H6A), O10A(H10A), O3(H3), O4(H4), O6(H6)
;
_platon_squeeze_void_probe_radius 1.20
_shelx_shelxl_version_number 2014/7
_olex2_submission_special_instructions 'No special instructions were received'

loop_
_space_group_symop_operation_xyz
'x, y, z'
'-x, y+1/2, -z+1/2'
'-x, -y, -z'
'x, -y-1/2, z-1/2'

loop_
_atom_site_label
_atom_site_type_symbol
_atom_site_fract_x
_atom_site_fract_y
_atom_site_fract_z
_atom_site_U_iso_or_equiv
_atom_site_adp_type
_atom_site_occupancy
_atom_site_site_symmetry_order
_atom_site_calc_flag
_atom_site_refinement_flags_posn
_atom_site_refinement_flags_adp
O1A O 0.0661(2) 0.5194(3) 0.5178(9) 0.0266(15) Uiso 1 1 d . .
O2A O 0.0073(3) 0.6937(4) 0.5411(9) 0.0378(19) Uani 1 1 d . .
O3A O -0.0490(2) 0.6508(4) 0.7395(10) 0.041(2) Uani 1 1 d . .
H3A H -0.0686 0.6326 0.7449 0.061 Uiso 1 1 calc GR .
O4A O -0.0133(2) 0.4548(3) 0.8256(8) 0.0267(16) Uani 1 1 d . .
O5A O 0.1240(3) 0.4986(4) 0.4521(9) 0.042(2) Uani 1 1 d . .
O6A O 0.1599(2) 0.5793(4) 0.6122(9) 0.040(2) Uani 1 1 d . .
H6A H 0.1673 0.5476 0.6062 0.060 Uiso 1 1 calc GR .
O7A O 0.1099(2) 0.5380(4) 0.8618(9) 0.039(2) Uani 1 1 d . .
O8A O 0.0945(2) 0.7209(3) 0.6756(8) 0.0332(18) Uani 1 1 d . .
O9A O 0.1401(2) 0.6290(4) 0.2924(11) 0.041(2) Uiso 1 1 d . .
O10A O -0.0451(2) 0.5441(4) 0.8343(9) 0.0344(18) Uani 1 1 d . .
H10A H -0.0487 0.5650 0.9093 0.052 Uiso 1 1 calc GR .
C1A C 0.0384(3) 0.5539(4) 0.5867(12) 0.0207(19) Uiso 1 1 d . .
C1B C 0.1186(3) 0.5803(4) 0.6110(12) 0.023(2) Uiso 1 1 d . .
C2A C 0.0372(3) 0.6066(4) 0.5381(11) 0.023(2) Uani 1 1 d . .
C2B C 0.1067(3) 0.5838(4) 0.7820(12) 0.025(2) Uiso 1 1 d . .
C3A C 0.0082(3) 0.6416(4) 0.5976(11) 0.023(2) Uani 1 1 d . .
C3B C 0.0967(3) 0.6350(5) 0.8262(14) 0.031(2) Uiso 1 1 d . .
C4A C -0.0197(3) 0.6177(5) 0.6920(12) 0.029(2) Uani 1 1 d . .
C4B C 0.0991(3) 0.6721(6) 0.6806(12) 0.033(3) Uani 1 1 d . .
C5A C -0.0175(3) 0.5648(5) 0.7410(11) 0.024(2) Uani 1 1 d . .
C5B C 0.1067(3) 0.6344(5) 0.5338(13) 0.029(2) Uiso 1 1 d . .
C6A C 0.0126(3) 0.5289(4) 0.6884(11) 0.0186(18) Uiso 1 1 d . .
C6B C 0.1366(3) 0.6535(4) 0.4159(13) 0.025(2) Uiso 1 1 d . .
C7A C 0.0135(3) 0.4725(5) 0.7493(11) 0.026(2) Uani 1 1 d . .
C7B C 0.1619(4) 0.7003(8) 0.4632(19) 0.0608(17) Uani 1 1 d . U
H7BA H 0.1464 0.7325 0.4788 0.073 Uiso 1 1 calc R .
H7BB H 0.1748 0.6918 0.5647 0.073 Uiso 1 1 calc R .
C8A C 0.0471(4) 0.4339(6) 0.7202(16) 0.0464(14) Uani 1 1 d . U
H8AA H 0.0491 0.4282 0.6056 0.056 Uiso 1 1 calc R .
H8AB H 0.0704 0.4513 0.7589 0.056 Uiso 1 1 calc R .
C8B C 0.1911(5) 0.7128(8) 0.3416(19) 0.0612(16) Uani 1 1 d . U
H8BA H 0.1787 0.7180 0.2371 0.073 Uiso 1 1 calc R .
H8BB H 0.2086 0.6824 0.3341 0.073 Uiso 1 1 calc R .
C9A C 0.0434(4) 0.3798(6) 0.8004(16) 0.0470(13) Uani 1 1 d . U
H9AA H 0.0215 0.3607 0.7540 0.056 Uiso 1 1 calc R .
H9AB H 0.0390 0.3854 0.9134 0.056 Uiso 1 1 calc R .
C9B C 0.2135(5) 0.7661(8) 0.392(2) 0.0618(15) Uani 1 1 d . U
C10A C 0.0792(4) 0.3439(6) 0.7830(16) 0.0477(13) Uani 1 1 d . U
C10B C 0.1964(5) 0.8160(8) 0.4036(19) 0.0619(16) Uani 1 1 d . U
H10B H 0.1702 0.8178 0.3838 0.074 Uiso 1 1 calc R .
C11A C 0.1113(4) 0.3548(6) 0.8806(16) 0.0483(13) Uani 1 1 d . U
H11A H 0.1110 0.3826 0.9567 0.058 Uiso 1 1 calc R .
C11B C 0.2151(5) 0.8639(8) 0.4425(19) 0.0623(16) Uani 1 1 d . U
H11B H 0.2025 0.8974 0.4435 0.075 Uiso 1 1 calc R .
C12A C 0.1443(4) 0.3226(6) 0.8610(16) 0.0488(13) Uani 1 1 d . U
H12A H 0.1657 0.3281 0.9275 0.059 Uiso 1 1 calc R .
C12B C 0.2537(5) 0.8597(8) 0.480(2) 0.0627(16) Uani 1 1 d . U
H12B H 0.2669 0.8907 0.5156 0.075 Uiso 1 1 calc R .
C13A C 0.1446(4) 0.2838(6) 0.7451(16) 0.0491(13) Uani 1 1 d . U
H13A H 0.1662 0.2623 0.7339 0.059 Uiso 1 1 calc R .
C13B C 0.2711(5) 0.8160(8) 0.468(2) 0.0629(16) Uani 1 1 d . U
H13B H 0.2969 0.8154 0.4965 0.075 Uiso 1 1 calc R .
C14A C 0.1136(4) 0.2757(6) 0.6444(16) 0.0489(13) Uani 1 1 d . U
H14A H 0.1143 0.2501 0.5620 0.059 Uiso 1 1 calc R .
C14B C 0.2532(5) 0.7640(8) 0.4097(19) 0.0625(16) Uani 1 1 d . U
H14B H 0.2672 0.7329 0.3871 0.075 Uiso 1 1 calc R .
C15A C 0.0805(4) 0.3076(6) 0.6688(16) 0.0484(13) Uani 1 1 d . U
H15A H 0.0591 0.3023 0.6017 0.058 Uiso 1 1 calc R .
C15B C 0.1038(3) 0.5292(4) 0.5247(12) 0.023(2) Uiso 1 1 d . .
C16A C 0.0677(3) 0.6298(4) 0.4361(12) 0.023(2) Uiso 1 1 d . .
H16A H 0.0601 0.6658 0.3980 0.028 Uiso 1 1 calc R .
H16B H 0.0709 0.6066 0.3432 0.028 Uiso 1 1 calc R .
C16B C 0.1098(4) 0.5374(5) 1.0324(12) 0.039(3) Uani 1 1 d . .
H16C H 0.0870 0.5545 1.0682 0.058 Uiso 1 1 calc GR .
H16D H 0.1316 0.5570 1.0744 0.058 Uiso 1 1 calc GR .
H16E H 0.1108 0.5003 1.0698 0.058 Uiso 1 1 calc GR .
C17A C 0.0015(4) 0.7367(6) 0.6577(16) 0.049(3) Uani 1 1 d . .
H17A H 0.0143 0.7693 0.6247 0.074 Uiso 1 1 calc GR .
H17B H 0.0116 0.7253 0.7607 0.074 Uiso 1 1 calc GR .
H17C H -0.0252 0.7439 0.6650 0.074 Uiso 1 1 calc GR .
C17B C 0.0826(4) 0.6597(5) 0.9739(14) 0.036(3) Uani 1 1 d . .
H17D H 0.0568 0.6481 0.9891 0.054 Uiso 1 1 calc GR .
H17E H 0.0834 0.6988 0.9651 0.054 Uiso 1 1 calc GR .
H17F H 0.0983 0.6482 1.0639 0.054 Uiso 1 1 calc GR .
O1 O 0.43373(17) 0.0203(3) 0.5041(7) 0.0158(13) Uiso 1 1 d . .
O2 O 0.4951(2) 0.1935(4) 0.5383(10) 0.0364(18) Uiso 1 1 d . .
O3 O 0.5517(2) 0.1496(3) 0.7477(10) 0.0370(19) Uani 1 1 d . .
H3 H 0.5716 0.1336 0.7290 0.055 Uiso 1 1 calc GR .
O4 O 0.5463(2) 0.0444(3) 0.8429(9) 0.0267(15) Uani 1 1 d . .
H4 H 0.5418 0.0122 0.8630 0.040 Uiso 1 1 calc GR .
O5 O 0.5135(2) -0.0461(3) 0.8304(9) 0.0302(17) Uani 1 1 d . .
O6 O 0.3411(2) 0.0821(3) 0.5733(8) 0.0314(17) Uani 1 1 d . .
H6 H 0.3330 0.0756 0.6625 0.047 Uiso 1 1 calc GR .
O7 O 0.3902(2) 0.0411(3) 0.8365(8) 0.0235(15) Uani 1 1 d . .
O8 O 0.4087(2) 0.2214(3) 0.6539(9) 0.0338(18) Uani 1 1 d . .
O9 O 0.3753(2) 0.0005(3) 0.4213(9) 0.0322(18) Uani 1 1 d . .
O10 O 0.3611(2) 0.1348(3) 0.2576(9) 0.0304(16) Uiso 1 1 d . .
C1 C 0.4620(2) 0.0550(4) 0.5792(10) 0.0135(16) Uiso 1 1 d . .
C1' C 0.3807(3) 0.0831(4) 0.5817(11) 0.0185(18) Uiso 1 1 d . .
C2 C 0.4636(2) 0.1075(4) 0.5307(11) 0.0169(18) Uiso 1 1 d . .
C2' C 0.3945(3) 0.0885(5) 0.7561(11) 0.027(2) Uani 1 1 d . .
C3 C 0.4935(3) 0.1411(4) 0.5935(11) 0.0200(19) Uiso 1 1 d . .
C3' C 0.4054(3) 0.1389(4) 0.8006(11) 0.021(2) Uani 1 1 d . .
C4 C 0.5211(3) 0.1181(4) 0.6949(11) 0.023(2) Uani 1 1 d . .
C4' C 0.4034(3) 0.1722(5) 0.6586(11) 0.026(2) Uani 1 1 d . .
C5 C 0.5185(3) 0.0643(4) 0.7417(11) 0.0199(19) Uiso 1 1 d . .
C5' C 0.3951(3) 0.1378(4) 0.5056(12) 0.022(2) Uiso 1 1 d . .
C6 C 0.4880(2) 0.0281(4) 0.6855(10) 0.0148(17) Uiso 1 1 d . .
C6' C 0.3644(3) 0.1568(4) 0.3851(13) 0.026(2) Uiso 1 1 d . .
C7 C 0.4863(3) -0.0269(4) 0.7456(12) 0.022(2) Uiso 1 1 d . .
C7' C 0.3395(4) 0.2061(6) 0.4361(17) 0.0470(14) Uani 1 1 d . U
H7'A H 0.3287 0.1986 0.5395 0.056 Uiso 1 1 calc R .
H7'B H 0.3553 0.2385 0.4469 0.056 Uiso 1 1 calc R .
C8 C 0.4525(4) -0.0651(5) 0.7121(15) 0.0416(13) Uani 1 1 d . U
H8A H 0.4294 -0.0473 0.7462 0.050 Uiso 1 1 calc R .
H8B H 0.4499 -0.0713 0.5974 0.050 Uiso 1 1 calc R .
C8' C 0.3071(4) 0.2165(6) 0.3100(17) 0.0472(13) Uani 1 1 d . U
H8'A H 0.3178 0.2230 0.2058 0.057 Uiso 1 1 calc R .
H8'B H 0.2907 0.1846 0.3018 0.057 Uiso 1 1 calc R .
C9 C 0.4566(4) -0.1199(5) 0.7970(15) 0.0422(12) Uani 1 1 d . U
H9A H 0.4608 -0.1142 0.9114 0.051 Uiso 1 1 calc R .
H9B H 0.4782 -0.1396 0.7568 0.051 Uiso 1 1 calc R .
C9' C 0.2845(4) 0.2649(6) 0.3586(17) 0.0475(12) Uani 1 1 d . U
C10 C 0.4202(4) -0.1531(5) 0.7668(15) 0.0432(12) Uani 1 1 d . U
C10' C 0.2485(4) 0.2622(6) 0.4195(17) 0.0478(12) Uani 1 1 d . U
H10' H 0.2371 0.2281 0.4276 0.057 Uiso 1 1 calc R .
C11 C 0.4185(4) -0.1946(5) 0.6503(15) 0.0439(12) Uani 1 1 d . U
H11 H 0.4394 -0.2017 0.5876 0.053 Uiso 1 1 calc R .
C11' C 0.2291(4) 0.3068(6) 0.4681(17) 0.0481(13) Uani 1 1 d . U
H11' H 0.2049 0.3023 0.5085 0.058 Uiso 1 1 calc R .
C12 C 0.3846(4) -0.2254(5) 0.6294(15) 0.0446(12) Uani 1 1 d . U
H12 H 0.3830 -0.2529 0.5523 0.054 Uiso 1 1 calc R .
C12' C 0.2447(4) 0.3600(6) 0.4589(17) 0.0481(13) Uani 1 1 d . U
H12' H 0.2314 0.3911 0.4887 0.058 Uiso 1 1 calc R .
C13 C 0.3550(4) -0.2150(5) 0.7205(15) 0.0450(12) Uani 1 1 d . U
H13 H 0.3333 -0.2364 0.7062 0.054 Uiso 1 1 calc R .
C13' C 0.2812(4) 0.3627(7) 0.4024(17) 0.0480(13) Uani 1 1 d . U
H13' H 0.2929 0.3967 0.3965 0.058 Uiso 1 1 calc R .
C14 C 0.3549(4) -0.1715(5) 0.8428(15) 0.0448(12) Uani 1 1 d . U
H14 H 0.3335 -0.1634 0.9015 0.054 Uiso 1 1 calc R .
C14' C 0.3014(4) 0.3168(6) 0.3539(17) 0.0476(12) Uani 1 1 d . U
H14' H 0.3261 0.3206 0.3184 0.057 Uiso 1 1 calc R .
C15 C 0.3888(4) -0.1438(5) 0.8637(15) 0.0441(12) Uani 1 1 d . U
H15 H 0.3911 -0.1179 0.9452 0.053 Uiso 1 1 calc R .
C15' C 0.3972(2) 0.0325(4) 0.5013(11) 0.0169(18) Uiso 1 1 d . .
C16 C 0.4331(3) 0.1321(4) 0.4220(11) 0.0193(18) Uiso 1 1 d . .
H16F H 0.4296 0.1093 0.3277 0.023 Uiso 1 1 calc R .
H16G H 0.4414 0.1679 0.3868 0.023 Uiso 1 1 calc R .
C16' C 0.3903(3) 0.0421(5) 1.0043(14) 0.033(2) Uiso 1 1 d . .
H16H H 0.3709 0.0667 1.0392 0.050 Uiso 1 1 calc GR .
H16I H 0.4147 0.0542 1.0451 0.050 Uiso 1 1 calc GR .
H16J H 0.3853 0.0060 1.0438 0.050 Uiso 1 1 calc GR .
C17 C 0.5020(4) 0.2362(6) 0.6528(16) 0.044(3) Uiso 1 1 d . .
H17G H 0.4903 0.2694 0.6144 0.066 Uiso 1 1 calc GR .
H17H H 0.5289 0.2417 0.6674 0.066 Uiso 1 1 calc GR .
H17I H 0.4914 0.2262 0.7534 0.066 Uiso 1 1 calc GR .
C17' C 0.4195(4) 0.1612(5) 0.9588(12) 0.033(2) Uani 1 1 d . .
H17J H 0.4006 0.1554 1.0379 0.049 Uiso 1 1 calc GR .
H17K H 0.4243 0.1996 0.9486 0.049 Uiso 1 1 calc GR .
H17L H 0.4426 0.1428 0.9913 0.049 Uiso 1 1 calc GR .

loop_
_atom_site_aniso_label
_atom_site_aniso_U_11
_atom_site_aniso_U_22
_atom_site_aniso_U_33
_atom_site_aniso_U_23
_atom_site_aniso_U_13
_atom_site_aniso_U_12
O2A 0.055(5) 0.034(5) 0.025(4) 0.007(3) 0.010(3) 0.007(4)
O3A 0.039(5) 0.051(6) 0.032(4) 0.001(4) 0.009(4) 0.016(4)
O4A 0.039(4) 0.031(4) 0.010(3) 0.002(3) 0.004(3) 0.000(3)
O5A 0.053(5) 0.052(6) 0.020(4) -0.015(4) 0.004(3) 0.011(4)
O6A 0.033(4) 0.073(7) 0.015(4) -0.002(4) 0.000(3) 0.012(4)
O7A 0.042(5) 0.059(6) 0.017(4) 0.015(4) 0.005(3) 0.011(4)
O8A 0.057(5) 0.035(5) 0.008(3) 0.005(3) 0.002(3) 0.003(4)
O10A 0.041(4) 0.046(5) 0.016(4) 0.000(3) 0.007(3) 0.005(4)
C2A 0.047(6) 0.017(5) 0.005(4) -0.004(3) 0.003(4) 0.002(4)
C3A 0.042(6) 0.020(5) 0.006(4) -0.006(4) 0.005(4) -0.003(4)
C4A 0.043(6) 0.032(6) 0.012(5) 0.003(4) 0.012(4) 0.012(5)
C4B 0.030(5) 0.059(8) 0.009(5) 0.000(5) 0.001(4) 0.002(5)
C5A 0.034(5) 0.032(6) 0.007(4) -0.003(4) 0.006(4) 0.003(4)
C7A 0.040(6) 0.034(6) 0.005(4) -0.003(4) 0.003(4) 0.002(5)
C7B 0.053(3) 0.080(4) 0.050(3) 0.008(3) 0.008(3) -0.010(3)
C8A 0.057(3) 0.051(3) 0.033(3) 0.009(2) 0.017(2) 0.017(3)
C8B 0.053(3) 0.080(4) 0.051(3) 0.008(3) 0.008(3) -0.010(3)
C9A 0.057(3) 0.052(3) 0.033(3) 0.009(2) 0.017(2) 0.017(2)
C9B 0.054(3) 0.080(4) 0.052(3) 0.008(3) 0.007(2) -0.010(3)
C10A 0.058(3) 0.052(3) 0.034(2) 0.009(2) 0.017(2) 0.017(2)
C10B 0.054(3) 0.080(4) 0.052(3) 0.008(3) 0.007(3) -0.010(3)
C11A 0.058(3) 0.053(3) 0.035(3) 0.009(2) 0.016(2) 0.017(2)
C11B 0.054(3) 0.081(4) 0.052(3) 0.008(3) 0.007(3) -0.011(3)
C12A 0.059(3) 0.053(3) 0.035(3) 0.009(2) 0.016(2) 0.017(2)
C12B 0.055(3) 0.081(4) 0.053(3) 0.008(3) 0.006(3) -0.011(3)
C13A 0.059(3) 0.054(3) 0.036(3) 0.009(2) 0.016(2) 0.017(2)
C13B 0.055(3) 0.081(4) 0.053(3) 0.008(3) 0.006(3) -0.011(3)
C14A 0.059(3) 0.053(3) 0.035(3) 0.009(2) 0.016(2) 0.017(2)
C14B 0.054(3) 0.081(4) 0.053(3) 0.008(3) 0.007(3) -0.010(3)
C15A 0.058(3) 0.053(3) 0.035(3) 0.009(2) 0.016(2) 0.017(2)
C16B 0.073(9) 0.037(7) 0.006(5) 0.003(4) 0.008(5) 0.008(6)
C17A 0.062(9) 0.054(9) 0.033(7) -0.003(6) 0.014(6) 0.005(7)
C17B 0.053(7) 0.030(6) 0.026(6) 0.000(5) 0.002(5) 0.001(5)
O3 0.046(5) 0.028(4) 0.037(5) -0.007(4) 0.002(4) -0.004(4)
O4 0.037(4) 0.022(4) 0.022(4) 0.004(3) 0.000(3) -0.003(3)
O5 0.044(4) 0.015(4) 0.031(4) -0.003(3) 0.001(3) 0.005(3)
O6 0.040(4) 0.042(5) 0.012(3) -0.004(3) 0.008(3) -0.002(3)
O7 0.040(4) 0.021(4) 0.009(3) 0.001(3) 0.003(3) -0.001(3)
O8 0.063(5) 0.014(4) 0.024(4) -0.007(3) 0.002(3) 0.004(3)
O9 0.056(5) 0.023(4) 0.018(4) -0.005(3) 0.001(3) -0.010(3)
C2' 0.034(5) 0.040(6) 0.008(4) 0.003(4) 0.011(4) 0.002(4)
C3' 0.041(6) 0.016(5) 0.008(4) -0.003(4) 0.007(4) -0.003(4)
C4 0.043(6) 0.020(5) 0.006(4) 0.003(4) 0.001(4) 0.002(4)
C4' 0.038(6) 0.033(6) 0.007(4) -0.002(4) 0.000(4) 0.010(4)
C7' 0.041(3) 0.053(3) 0.047(3) 0.005(3) 0.004(2) 0.002(2)
C8 0.069(3) 0.029(3) 0.026(2) 0.006(2) -0.008(2) -0.011(2)
C8' 0.041(3) 0.053(3) 0.047(3) 0.005(2) 0.004(2) 0.002(2)
C9 0.070(3) 0.030(3) 0.027(2) 0.007(2) -0.008(2) -0.011(2)
C9' 0.041(2) 0.053(3) 0.048(3) 0.005(2) 0.004(2) 0.002(2)
C10 0.071(3) 0.031(2) 0.028(2) 0.0072(19) -0.008(2) -0.011(2)
C10' 0.042(3) 0.054(3) 0.048(3) 0.005(2) 0.004(2) 0.002(2)
C11 0.071(3) 0.031(2) 0.029(2) 0.0072(19) -0.009(2) -0.011(2)
C11' 0.042(3) 0.054(3) 0.049(3) 0.005(2) 0.004(2) 0.002(2)
C12 0.072(3) 0.032(2) 0.030(2) 0.007(2) -0.009(2) -0.011(2)
C12' 0.042(3) 0.054(3) 0.049(3) 0.005(2) 0.004(2) 0.002(2)
C13 0.072(3) 0.032(2) 0.030(2) 0.007(2) -0.009(2) -0.011(2)
C13' 0.042(3) 0.054(3) 0.048(3) 0.005(2) 0.004(2) 0.002(2)
C14 0.072(3) 0.032(2) 0.030(2) 0.007(2) -0.008(2) -0.011(2)
C14' 0.042(3) 0.054(3) 0.048(3) 0.005(2) 0.004(2) 0.002(2)
C15 0.071(3) 0.032(2) 0.029(2) 0.0074(19) -0.008(2) -0.011(2)
C17' 0.052(7) 0.035(6) 0.011(5) 0.005(4) 0.001(4) 0.003(5)

loop_
_atom_type_symbol
_atom_type_description
_atom_type_scat_dispersion_real
_atom_type_scat_dispersion_imag
_atom_type_scat_source
C C 0.0181 0.0091 'International Tables Vol C Tables 4.2.6.8 and 6.1.1.4'
H H 0.0000 0.0000 'International Tables Vol C Tables 4.2.6.8 and 6.1.1.4'
O O 0.0492 0.0322 'International Tables Vol C Tables 4.2.6.8 and 6.1.1.4'

loop_
_geom_angle_atom_site_label_1
_geom_angle_atom_site_label_2
_geom_angle_atom_site_label_3
_geom_angle
C15B O1A C1A 124.2(8)
C3A O2A C17A 116.7(9)
C4A O3A H3A 109.5
C1B O6A H6A 109.5
C2B O7A C16B 121.0(10)
C5A O10A H10A 109.5
C2A C1A O1A 117.3(9)
C2A C1A C6A 125.7(9)
C6A C1A O1A 116.7(9)
O6A C1B C2B 107.6(8)
O6A C1B C5B 106.1(8)
O6A C1B C15B 108.5(8)
C2B C1B C5B 105.7(8)
C2B C1B C15B 113.2(8)
C5B C1B C15B 115.3(8)
C1A C2A C3A 118.7(9)
C1A C2A C16A 121.1(9)
C3A C2A C16A 120.0(9)
O7A C2B C1B 114.3(9)
O7A C2B C3B 132.4(10)
C3B C2B C1B 113.2(9)
O2A C3A C2A 116.6(9)
O2A C3A C4A 125.3(10)
C4A C3A C2A 117.5(9)
C2B C3B C4B 108.2(10)
C2B C3B C17B 134.7(11)
C17B C3B C4B 116.9(10)
O3A C4A C3A 117.2(10)
C5A C4A O3A 120.4(10)
C5A C4A C3A 122.3(10)
O8A C4B C3B 127.4(10)
O8A C4B C5B 125.8(10)
C3B C4B C5B 106.7(10)
O10A C5A C4A 119.6(9)
O10A C5A C6A 119.1(9)
C4A C5A C6A 121.2(9)
C1B C5B C4B 103.5(9)
C1B C5B C6B 110.5(9)
C1B C5B C16A 112.3(9)
C4B C5B C16A 106.3(8)
C6B C5B C4B 117.3(9)
C6B C5B C16A 106.9(8)
C1A C6A C5A 114.2(9)
C1A C6A C7A 127.6(9)
C5A C6A C7A 118.2(9)
O9A C6B C5B 119.3(10)
O9A C6B C7B 122.1(11)
C7B C6B C5B 118.6(10)
O4A C7A C6A 119.9(10)
O4A C7A C8A 118.0(10)
C6A C7A C8A 122.1(9)
C6B C7B H7BA 109.0
C6B C7B H7BB 109.0
H7BA C7B H7BB 107.8
C8B C7B C6B 113.1(14)
C8B C7B H7BA 109.0
C8B C7B H7BB 109.0
C7A C8A H8AA 108.9
C7A C8A H8AB 108.9
H8AA C8A H8AB 107.7
C9A C8A C7A 113.5(11)
C9A C8A H8AA 108.9
C9A C8A H8AB 108.9
C7B C8B H8BA 109.7
C7B C8B H8BB 109.7
C7B C8B C9B 109.6(14)
H8BA C8B H8BB 108.2
C9B C8B H8BA 109.7
C9B C8B H8BB 109.7
C8A C9A H9AA 109.1
C8A C9A H9AB 109.1
C8A C9A C10A 112.4(11)
H9AA C9A H9AB 107.9
C10A C9A H9AA 109.1
C10A C9A H9AB 109.1
C10B C9B C8B 122.9(15)
C10B C9B C14B 117.6(17)
C14B C9B C8B 119.2(17)
C11A C10A C9A 118.9(13)
C15A C10A C9A 120.1(14)
C15A C10A C11A 120.6(13)
C9B C10B H10B 117.6
C9B C10B C11B 124.7(17)
C11B C10B H10B 117.6
C10A C11A H11A 120.8
C10A C11A C12A 118.4(14)
C12A C11A H11A 120.8
C10B C11B H11B 121.7
C10B C11B C12B 116.6(19)
C12B C11B H11B 121.7
C11A C12A H12A 120.0
C13A C12A C11A 119.9(15)
C13A C12A H12A 120.0
C11B C12B H12B 119.1
C13B C12B C11B 121.8(19)
C13B C12B H12B 119.1
C12A C13A H13A 119.6
C12A C13A C14A 120.9(14)
C14A C13A H13A 119.6
C12B C13B H13B 118.1
C12B C13B C14B 123.8(17)
C14B C13B H13B 118.1
C13A C14A H14A 120.9
C13A C14A C15A 118.3(14)
C15A C14A H14A 120.9
C9B C14B C13B 114.5(17)
C9B C14B H14B 122.8
C13B C14B H14B 122.8
C10A C15A C14A 121.7(15)
C10A C15A H15A 119.2
C14A C15A H15A 119.2
O1A C15B C1B 119.2(8)
O5A C15B O1A 117.5(10)
O5A C15B C1B 123.1(9)
C2A C16A C5B 111.0(8)
C2A C16A H16A 109.4
C2A C16A H16B 109.4
C5B C16A H16A 109.4
C5B C16A H16B 109.4
H16A C16A H16B 108.0
O7A C16B H16C 109.5
O7A C16B H16D 109.5
O7A C16B H16E 109.5
H16C C16B H16D 109.5
H16C C16B H16E 109.5
H16D C16B H16E 109.5
O2A C17A H17A 109.5
O2A C17A H17B 109.5
O2A C17A H17C 109.5
H17A C17A H17B 109.5
H17A C17A H17C 109.5
H17B C17A H17C 109.5
C3B C17B H17D 109.5
C3B C17B H17E 109.5
C3B C17B H17F 109.5
H17D C17B H17E 109.5
H17D C17B H17F 109.5
H17E C17B H17F 109.5
C15' O1 C1 122.4(7)
C3 O2 C17 118.0(9)
C4 O3 H3 109.5
C5 O4 H4 109.5
C1' O6 H6 109.5
C2' O7 C16' 119.1(8)
C2 C1 O1 117.8(8)
C2 C1 C6 126.9(8)
C6 C1 O1 115.0(7)
O6 C1' C2' 109.8(8)
O6 C1' C5' 109.2(8)
O6 C1' C15' 110.8(8)
C2' C1' C5' 102.3(8)
C2' C1' C15' 112.0(8)
C15' C1' C5' 112.4(7)
C1 C2 C3 118.4(8)
C1 C2 C16 121.8(8)
C3 C2 C16 119.6(8)
O7 C2' C1' 111.2(9)
C3' C2' O7 133.5(9)
C3' C2' C1' 115.1(9)
O2 C3 C2 117.2(8)
O2 C3 C4 123.6(9)
C4 C3 C2 119.0(9)
C2' C3' C4' 106.6(9)
C2' C3' C17' 131.5(9)
C4' C3' C17' 121.8(9)
C3 C4 O3 119.3(9)
C5 C4 O3 119.9(9)
C5 C4 C3 120.8(10)
O8 C4' C3' 125.6(9)
O8 C4' C5' 122.3(9)
C3' C4' C5' 112.0(9)
O4 C5 C4 117.8(9)
O4 C5 C6 119.3(8)
C4 C5 C6 122.9(9)
C4' C5' C1' 100.6(8)
C6' C5' C1' 107.2(8)
C6' C5' C4' 119.2(8)
C6' C5' C16 109.8(8)
C16 C5' C1' 113.7(8)
C16 C5' C4' 106.3(8)
C1 C6 C5 111.9(8)
C1 C6 C7 128.3(8)
C7 C6 C5 119.7(8)
O10 C6' C5' 119.7(9)
O10 C6' C7' 123.6(10)
C5' C6' C7' 116.7(9)
O5 C7 C6 120.3(9)
O5 C7 C8 116.4(9)
C6 C7 C8 123.3(9)
C6' C7' H7'A 109.6
C6' C7' H7'B 109.6
H7'A C7' H7'B 108.1
C8' C7' C6' 110.5(11)
C8' C7' H7'A 109.6
C8' C7' H7'B 109.6
C7 C8 H8A 109.0
C7 C8 H8B 109.0
H8A C8 H8B 107.8
C9 C8 C7 113.1(10)
C9 C8 H8A 109.0
C9 C8 H8B 109.0
C7' C8' H8'A 109.8
C7' C8' H8'B 109.8
H8'A C8' H8'B 108.2
C9' C8' C7' 109.5(12)
C9' C8' H8'A 109.8
C9' C8' H8'B 109.8
C8 C9 H9A 109.9
C8 C9 H9B 109.9
C8 C9 C10 109.0(11)
H9A C9 H9B 108.3
C10 C9 H9A 109.9
C10 C9 H9B 109.9
C10' C9' C8' 124.4(14)
C10' C9' C14' 116.7(14)
C14' C9' C8' 118.7(12)
C11 C10 C9 121.0(13)
C11 C10 C15 119.9(13)
C15 C10 C9 119.0(12)
C9' C10' H10' 118.4
C11' C10' C9' 123.3(15)
C11' C10' H10' 118.4
C10 C11 H11 120.5
C10 C11 C12 119.1(14)
C12 C11 H11 120.5
C10' C11' H11' 119.3
C10' C11' C12' 121.5(13)
C12' C11' H11' 119.3
C11 C12 H12 120.1
C13 C12 C11 119.8(13)
C13 C12 H12 120.1
C11' C12' H12' 122.3
C13' C12' C11' 115.3(14)
C13' C12' H12' 122.3
C12 C13 H13 118.2
C12 C13 C14 123.6(13)
C14 C13 H13 118.2
C12' C13' H13' 118.4
C12' C13' C14' 123.3(15)
C14' C13' H13' 118.4
C13 C14 H14 122.6
C15 C14 C13 114.9(14)
C15 C14 H14 122.6
C9' C14' H14' 120.1
C13' C14' C9' 119.9(13)
C13' C14' H14' 120.1
C10 C15 H15 118.7
C14 C15 C10 122.6(13)
C14 C15 H15 118.7
O1 C15' C1' 123.9(8)
O9 C15' O1 116.3(8)
O9 C15' C1' 119.7(8)
C2 C16 C5' 112.1(8)
C2 C16 H16F 109.2
C2 C16 H16G 109.2
C5' C16 H16F 109.2
C5' C16 H16G 109.2
H16F C16 H16G 107.9
O7 C16' H16H 109.5
O7 C16' H16I 109.5
O7 C16' H16J 109.5
H16H C16' H16I 109.5
H16H C16' H16J 109.5
H16I C16' H16J 109.5
O2 C17 H17G 109.5
O2 C17 H17H 109.5
O2 C17 H17I 109.5
H17G C17 H17H 109.5
H17G C17 H17I 109.5
H17H C17 H17I 109.5
C3' C17' H17J 109.5
C3' C17' H17K 109.5
C3' C17' H17L 109.5
H17J C17' H17K 109.5
H17J C17' H17L 109.5
H17K C17' H17L 109.5

loop_
_geom_bond_atom_site_label_1
_geom_bond_atom_site_label_2
_geom_bond_distance
O1A C1A 1.422(12)
O1A C15B 1.346(12)
O2A C3A 1.358(13)
O2A C17A 1.451(16)
O3A H3A 0.8200
O3A C4A 1.379(13)
O4A C7A 1.232(13)
O5A C15B 1.209(13)
O6A H6A 0.8200
O6A C1B 1.451(12)
O7A C2B 1.306(13)
O7A C16B 1.422(12)
O8A C4B 1.205(15)
O9A C6B 1.200(14)
O10A H10A 0.8200
O10A C5A 1.358(13)
C1A C2A 1.351(14)
C1A C6A 1.401(13)
C1B C2B 1.500(14)
C1B C5B 1.523(15)
C1B C15B 1.524(14)
C2A C3A 1.433(14)
C2A C16A 1.499(14)
C2B C3B 1.354(16)
C3A C4A 1.401(14)
C3B C4B 1.520(16)
C3B C17B 1.470(16)
C4A C5A 1.359(16)
C4B C5B 1.561(16)
C5A C6A 1.453(13)
C5B C6B 1.533(14)
C5B C16A 1.576(14)
C6A C7A 1.470(15)
C6B C7B 1.496(19)
C7A C8A 1.535(16)
C7B H7BA 0.9700
C7B H7BB 0.9700
C7B C8B 1.49(2)
C8A H8AA 0.9700
C8A H8AB 0.9700
C8A C9A 1.491(19)
C8B H8BA 0.9700
C8B H8BB 0.9700
C8B C9B 1.57(2)
C9A H9AA 0.9700
C9A H9AB 0.9700
C9A C10A 1.542(18)
C9B C10B 1.36(3)
C9B C14B 1.40(2)
C10A C11A 1.40(2)
C10A C15A 1.30(2)
C10B H10B 0.9300
C10B C11B 1.38(2)
C11A H11A 0.9300
C11A C12A 1.414(19)
C11B H11B 0.9300
C11B C12B 1.38(2)
C12A H12A 0.9300
C12A C13A 1.36(2)
C12B H12B 0.9300
C12B C13B 1.24(3)
C13A H13A 0.9300
C13A C14A 1.37(2)
C13B H13B 0.9300
C13B C14B 1.49(3)
C14A H14A 0.9300
C14A C15A 1.422(19)
C14B H14B 0.9300
C15A H15A 0.9300
C16A H16A 0.9700
C16A H16B 0.9700
C16B H16C 0.9600
C16B H16D 0.9600
C16B H16E 0.9600
C17A H17A 0.9600
C17A H17B 0.9600
C17A H17C 0.9600
C17B H17D 0.9600
C17B H17E 0.9600
C17B H17F 0.9600
O1 C1 1.437(10)
O1 C15' 1.317(11)
O2 C3 1.363(13)
O2 C17 1.430(16)
O3 H3 0.8200
O3 C4 1.386(13)
O4 H4 0.8200
O4 C5 1.359(12)
O5 C7 1.262(12)
O6 H6 0.8200
O6 C1' 1.391(12)
O7 C2' 1.349(13)
O7 C16' 1.399(13)
O8 C4' 1.218(14)
O9 C15' 1.273(12)
O10 C6' 1.194(13)
C1 C2 1.347(13)
C1 C6 1.415(12)
C1' C2' 1.523(13)
C1' C5' 1.572(13)
C1' C15' 1.528(13)
C2 C3 1.422(13)
C2 C16 1.506(12)
C2' C3' 1.340(15)
C3 C4 1.385(13)
C3' C4' 1.436(14)
C3' C17' 1.496(14)
C4 C5 1.376(14)
C4' C5' 1.547(14)
C5 C6 1.456(12)
C5' C6' 1.525(14)
C5' C16 1.530(13)
C6 C7 1.437(13)
C6' C7' 1.554(17)
C7 C8 1.528(16)
C7' H7'A 0.9700
C7' H7'B 0.9700
C7' C8' 1.547(19)
C8 H8A 0.9700
C8 H8B 0.9700
C8 C9 1.521(17)
C8' H8'A 0.9700
C8' H8'B 0.9700
C8' C9' 1.49(2)
C9 H9A 0.9700
C9 H9B 0.9700
C9 C10 1.528(18)
C9' C10' 1.376(19)
C9' C14' 1.40(2)
C10 C11 1.404(18)
C10 C15 1.40(2)
C10' H10' 0.9300
C10' C11' 1.36(2)
C11 H11 0.9300
C11 C12 1.418(19)
C11' H11' 0.9300
C11' C12' 1.42(2)
C12 H12 0.9300
C12 C13 1.33(2)
C12' H12' 0.9300
C12' C13' 1.380(19)
C13 H13 0.9300
C13 C14 1.474(19)
C13' H13' 0.9300
C13' C14' 1.40(2)
C14 H14 0.9300
C14 C15 1.379(19)
C14' H14' 0.9300
C15 H15 0.9300
C16 H16F 0.9700
C16 H16G 0.9700
C16' H16H 0.9600
C16' H16I 0.9600
C16' H16J 0.9600
C17 H17G 0.9600
C17 H17H 0.9600
C17 H17I 0.9600
C17' H17J 0.9600
C17' H17K 0.9600
C17' H17L 0.9600

loop_
_geom_torsion_atom_site_label_1
_geom_torsion_atom_site_label_2
_geom_torsion_atom_site_label_3
_geom_torsion_atom_site_label_4
_geom_torsion
O1A C1A C2A C3A 176.1(8)
O1A C1A C2A C16A -9.4(14)
O1A C1A C6A C5A -173.6(8)
O1A C1A C6A C7A 8.6(14)
O2A C3A C4A O3A -4.2(16)
O2A C3A C4A C5A 178.2(10)
O3A C4A C5A O10A 1.6(16)
O3A C4A C5A C6A 178.1(10)
O4A C7A C8A C9A -3.9(17)
O6A C1B C2B O7A -75.8(11)
O6A C1B C2B C3B 100.5(11)
O6A C1B C5B C4B -98.2(9)
O6A C1B C5B C6B 28.2(11)
O6A C1B C5B C16A 147.6(8)
O6A C1B C15B O1A 175.8(8)
O6A C1B C15B O5A -9.4(14)
O7A C2B C3B C4B 178.4(11)
O7A C2B C3B C17B -6(2)
O8A C4B C5B C1B 168.4(11)
O8A C4B C5B C6B 46.4(16)
O8A C4B C5B C16A -73.1(14)
O9A C6B C7B C8B 0(2)
O10A C5A C6A C1A 177.1(9)
O10A C5A C6A C7A -4.8(14)
C1A O1A C15B O5A -175.2(9)
C1A O1A C15B C1B -0.1(14)
C1A C2A C3A O2A -177.8(9)
C1A C2A C3A C4A -5.6(14)
C1A C2A C16A C5B -68.8(12)
C1A C6A C7A O4A -173.1(10)
C1A C6A C7A C8A 6.5(16)
C1B C2B C3B C4B 2.9(12)
C1B C2B C3B C17B 178.5(12)
C1B C5B C6B O9A 70.2(13)
C1B C5B C6B C7B -106.4(13)
C1B C5B C16A C2A 53.6(11)
C2A C1A C6A C5A 0.4(15)
C2A C1A C6A C7A -177.4(10)
C2A C3A C4A O3A -175.6(9)
C2A C3A C4A C5A 6.8(16)
C2B C1B C5B C4B 15.9(10)
C2B C1B C5B C6B 142.3(9)
C2B C1B C5B C16A -98.3(10)
C2B C1B C15B O1A 56.4(12)
C2B C1B C15B O5A -128.8(11)
C2B C3B C4B O8A -175.4(11)
C2B C3B C4B C5B 7.7(12)
C3A C2A C16A C5B 105.6(11)
C3A C4A C5A O10A 179.1(10)
C3A C4A C5A C6A -4.4(16)
C3B C4B C5B C1B -14.6(11)
C3B C4B C5B C6B -136.6(10)
C3B C4B C5B C16A 103.9(10)
C4A C5A C6A C1A 0.6(14)
C4A C5A C6A C7A 178.7(10)
C4B C5B C6B O9A -171.5(10)
C4B C5B C6B C7B 11.9(16)
C4B C5B C16A C2A -58.9(11)
C5A C6A C7A O4A 9.2(14)
C5A C6A C7A C8A -171.2(10)
C5B C1B C2B O7A 171.2(9)
C5B C1B C2B C3B -12.5(12)
C5B C1B C15B O1A -65.4(12)
C5B C1B C15B O5A 109.4(12)
C5B C6B C7B C8B 176.9(12)
C6A C1A C2A C3A 2.2(16)
C6A C1A C2A C16A 176.6(9)
C6A C7A C8A C9A 176.5(11)
C6B C5B C16A C2A 175.0(8)
C6B C7B C8B C9B 174.0(13)
C7A C8A C9A C10A -174.4(12)
C7B C8B C9B C10B -63(2)
C7B C8B C9B C14B 123.9(17)
C8A C9A C10A C11A 77.7(16)
C8A C9A C10A C15A -95.9(18)
C8B C9B C10B C11B -177.9(15)
C8B C9B C14B C13B -176.3(13)
C9A C10A C11A C12A -178.5(12)
C9A C10A C15A C14A 176.9(13)
C9B C10B C11B C12B -3(3)
C10A C11A C12A C13A 3(2)
C10B C9B C14B C13B 10(2)
C10B C11B C12B C13B 5(3)
C11A C10A C15A C14A 3(2)
C11A C12A C13A C14A 1(2)
C11B C12B C13B C14B 1(3)
C12A C13A C14A C15A -3(2)
C12B C13B C14B C9B -9(2)
C13A C14A C15A C10A 0(2)
C14B C9B C10B C11B -5(3)
C15A C10A C11A C12A -5(2)
C15B O1A C1A C2A 57.5(13)
C15B O1A C1A C6A -127.9(10)
C15B C1B C2B O7A 44.1(12)
C15B C1B C2B C3B -139.6(9)
C15B C1B C5B C4B 141.7(9)
C15B C1B C5B C6B -91.9(10)
C15B C1B C5B C16A 27.4(12)
C16A C2A C3A O2A 7.7(14)
C16A C2A C3A C4A 179.8(9)
C16A C5B C6B O9A -52.4(13)
C16A C5B C6B C7B 131.0(12)
C16B O7A C2B C1B 162.8(10)
C16B O7A C2B C3B -12.6(18)
C17A O2A C3A C2A -136.5(11)
C17A O2A C3A C4A 52.0(15)
C17B C3B C4B O8A 8.1(18)
C17B C3B C4B C5B -168.8(10)
O1 C1 C2 C3 -174.5(8)
O1 C1 C2 C16 9.8(13)
O1 C1 C6 C5 173.0(7)
O1 C1 C6 C7 -10.3(13)
O2 C3 C4 O3 1.6(15)
O2 C3 C4 C5 -177.6(9)
O3 C4 C5 O4 1.7(14)
O3 C4 C5 C6 -177.3(9)
O4 C5 C6 C1 -179.0(8)
O4 C5 C6 C7 4.0(13)
O5 C7 C8 C9 3.5(15)
O6 C1' C2' O7 74.1(10)
O6 C1' C2' C3' -101.0(10)
O6 C1' C5' C4' 99.5(8)
O6 C1' C5' C6' -25.8(10)
O6 C1' C5' C16 -147.3(8)
O6 C1' C15' O1 -173.7(8)
O6 C1' C15' O9 8.9(12)
O7 C2' C3' C4' -178.7(11)
O7 C2' C3' C17' 5(2)
O8 C4' C5' C1' -166.4(10)
O8 C4' C5' C6' -49.7(14)
O8 C4' C5' C16 74.9(12)
O10 C6' C7' C8' 7.8(17)
C1 O1 C15' O9 175.1(8)
C1 O1 C15' C1' -2.4(13)
C1 C2 C3 O2 177.9(8)
C1 C2 C3 C4 3.4(14)
C1 C2 C16 C5' 68.3(12)
C1 C6 C7 O5 174.5(9)
C1 C6 C7 C8 -5.3(16)
C1' C2' C3' C4' -5.0(12)
C1' C2' C3' C17' 178.4(10)
C1' C5' C6' O10 -76.4(12)
C1' C5' C6' C7' 105.4(11)
C1' C5' C16 C2 -53.7(11)
C2 C1 C6 C5 0.0(13)
C2 C1 C6 C7 176.7(9)
C2 C3 C4 O3 175.6(9)
C2 C3 C4 C5 -3.5(14)
C2' C1' C5' C4' -16.8(9)
C2' C1' C5' C6' -142.1(8)
C2' C1' C5' C16 96.4(9)
C2' C1' C15' O1 -50.7(12)
C2' C1' C15' O9 131.9(9)
C2' C3' C4' O8 174.8(11)
C2' C3' C4' C5' -7.6(12)
C3 C2 C16 C5' -107.3(10)
C3 C4 C5 O4 -179.2(9)
C3 C4 C5 C6 1.8(15)
C3' C4' C5' C1' 15.9(10)
C3' C4' C5' C6' 132.6(10)
C3' C4' C5' C16 -102.8(10)
C4 C5 C6 C1 0.0(13)
C4 C5 C6 C7 -177.0(9)
C4' C5' C6' O10 170.4(10)
C4' C5' C6' C7' -7.8(14)
C4' C5' C16 C2 56.1(10)
C5 C6 C7 O5 -9.1(14)
C5 C6 C7 C8 171.2(10)
C5' C1' C2' O7 -170.1(8)
C5' C1' C2' C3' 14.8(11)
C5' C1' C15' O1 63.9(11)
C5' C1' C15' O9 -113.5(9)
C5' C6' C7' C8' -174.0(10)
C6 C1 C2 C3 -1.8(14)
C6 C1 C2 C16 -177.4(8)
C6 C7 C8 C9 -176.7(10)
C6' C5' C16 C2 -173.7(8)
C6' C7' C8' C9' -178.1(11)
C7 C8 C9 C10 175.6(11)
C7' C8' C9' C10' -106.2(16)
C7' C8' C9' C14' 68.9(17)
C8 C9 C10 C11 100.3(15)
C8 C9 C10 C15 -83.2(14)
C8' C9' C10' C11' 177.6(14)
C8' C9' C14' C13' -178.5(13)
C9 C10 C11 C12 178.2(11)
C9 C10 C15 C14 179.1(12)
C9' C10' C11' C12' 0(2)
C10 C11 C12 C13 -0.4(19)
C10' C9' C14' C13' -3(2)
C10' C11' C12' C13' -2(2)
C11 C10 C15 C14 -4(2)
C11 C12 C13 C14 1(2)
C11' C12' C13' C14' 1(2)
C12 C13 C14 C15 -3.7(19)
C12' C13' C14' C9' 1(2)
C13 C14 C15 C10 5.1(18)
C14' C9' C10' C11' 2(2)
C15 C10 C11 C12 1.8(19)
C15' O1 C1 C2 -55.6(11)
C15' O1 C1 C6 130.8(8)
C15' C1' C2' O7 -49.5(11)
C15' C1' C2' C3' 135.5(9)
C15' C1' C5' C4' -137.1(8)
C15' C1' C5' C6' 97.6(9)
C15' C1' C5' C16 -23.9(11)
C16 C2 C3 O2 -6.4(13)
C16 C2 C3 C4 179.2(8)
C16 C5' C6' O10 47.6(13)
C16 C5' C6' C7' -130.7(10)
C16' O7 C2' C1' -161.0(8)
C16' O7 C2' C3' 12.9(17)
C17 O2 C3 C2 135.6(10)
C17 O2 C3 C4 -50.3(14)
C17' C3' C4' O8 -8.2(17)
C17' C3' C4' C5' 169.4(9)

loop_
_platon_squeeze_void_nr
_platon_squeeze_void_average_x
_platon_squeeze_void_average_y
_platon_squeeze_void_average_z
_platon_squeeze_void_volume
_platon_squeeze_void_count_electrons
_platon_squeeze_void_content
1 0.250 -0.002 -0.004 410 124 ' '
2 0.250 0.502 -0.010 410 123 ' '
3 0.750 0.498 0.018 409 123 ' '
4 0.750 0.002 -0.016 410 123 ' '
